data_2008268
loop_
_publ_author_name
'J\"org Schneider'
'Ralf Hauptmann'
'Frank Osterloh'
'Gerald Henkel'

_publ_section_title (3,7-Diethyl-3,7-diazanonane-1,9-dithiolato-<i>S</i>,<i>N</i>,<i>N</i>',<i>S</i>')nickel(II)
_journal_issue 3
_journal_name_full 'Acta Crystallographica Section C'
_journal_page_first 328
_journal_page_last 330
_journal_paper_doi 10.1107/S0108270198012578
_journal_volume 55
_journal_year 1999
_chemical_formula_iupac '[Ni (C11 H24 N2 S2)]'
_chemical_formula_moiety 'C11 H24 N2 Ni S2'
_chemical_formula_sum 'C11 H24 N2 Ni S2'
_chemical_formula_weight 307.15
_chemical_name_systematic
;
(3,7-diethyl-3,7-diazanonane-1,9-dithiolato-S,N,N'S')nickel(II)
;
_space_group_IT_number 14
_symmetry_cell_setting monoclinic
_symmetry_space_group_name_Hall '-P 2yn'
_symmetry_space_group_name_H-M 'P 1 21/n 1'
_atom_type_scat_source 'SHELXL93 (Sheldrick, 1993)'
_audit_creation_method 'ct.exe (M. K\"ockerling, 1996)'
_cell_angle_alpha 90.00
_cell_angle_beta 104.81(2)
_cell_angle_gamma 90.00
_cell_formula_units_Z 4
_cell_length_a 9.674(2)
_cell_length_b 8.482(2)
_cell_length_c 17.446(4)
_cell_measurement_reflns_used 18
_cell_measurement_temperature 150
_cell_measurement_theta_max 20
_cell_measurement_theta_min 10
_cell_volume 1384.0(6)
_computing_cell_refinement P3
_computing_data_collection 'P3 (Siemens, 1991)'
_computing_data_reduction 'XDISK in P3'
_computing_molecular_graphics SHELXTL-Plus
_computing_publication_material 'SHELXL93 (Sheldrick, 1993)'
_computing_structure_refinement SHELXL93
_computing_structure_solution 'SHELXTL-Plus (Sheldrick, 1990)'
_diffrn_ambient_temperature 150
_diffrn_measurement_device_type 'Siemens P4-RA'
_diffrn_measurement_method '\w scans'
_diffrn_radiation_monochromator graphite
_diffrn_radiation_source 'fine-focus sealed tube'
_diffrn_radiation_type MoK\a
_diffrn_radiation_wavelength 0.71073
_diffrn_reflns_av_R_equivalents 0.014
_diffrn_reflns_limit_h_max 0
_diffrn_reflns_limit_h_min -12
_diffrn_reflns_limit_k_max 10
_diffrn_reflns_limit_k_min 0
_diffrn_reflns_limit_l_max 22
_diffrn_reflns_limit_l_min -21
_diffrn_reflns_number 3191
_diffrn_reflns_theta_max 27
_diffrn_standards_decay_% none
_diffrn_standards_interval_count 99
_diffrn_standards_number 1
_exptl_absorpt_coefficient_mu 1.681
_exptl_absorpt_correction_T_max 0.703
_exptl_absorpt_correction_T_min 0.639
_exptl_absorpt_correction_type '\y scans'
_exptl_absorpt_process_details 'SHELXTL-Plus (Sheldrick, 1990)'
_exptl_crystal_colour violet
_exptl_crystal_density_diffrn 1.474
_exptl_crystal_density_method 'not measured'
_exptl_crystal_description column
_exptl_crystal_F_000 656
_exptl_crystal_size_max 0.65
_exptl_crystal_size_mid 0.24
_exptl_crystal_size_min 0.21
_refine_diff_density_max 0.290
_refine_diff_density_min -0.420
_refine_ls_extinction_coef 0.0025(3)
_refine_ls_extinction_method 'SHELXL93 (Sheldrick, 1993)'
_refine_ls_goodness_of_fit_obs 1.086
_refine_ls_hydrogen_treatment constr
_refine_ls_matrix_type full
_refine_ls_number_parameters 148
_refine_ls_number_reflns 3014
_refine_ls_R_factor_gt 0.024
_refine_ls_shift/esd_max <0.001
_refine_ls_structure_factor_coef Fsqd
_refine_ls_weighting_details 'w = 1/[\s^2^(Fo^2^)+(0.0283P)^2^+0.6577P] where P=(Fo^2^+2Fc^2^)/3'
_refine_ls_weighting_scheme calc
_refine_ls_wR_factor_ref 0.058
_reflns_number_gt 2723
_reflns_number_total 3014
_reflns_threshold_expression F>4\s(F)
_cod_data_source_file jz1315.cif
_cod_data_source_block jos01
_cod_depositor_comments
;
The following automatic conversions were performed:

'_refine_ls_weighting_scheme' value 'calc w =
1/[\s^2^(Fo^2^)+(0.0283P)^2^+0.6577P] where P=(Fo^2^+2Fc^2^)/3' was
changed to 'calc'. New tag '_refine_ls_weighting_details' was
created. The value of the new tag was set to 'w =
1/[\s^2^(Fo^2^)+(0.0283P)^2^+0.6577P] where P=(Fo^2^+2Fc^2^)/3'.

Automatic conversion script
Id: cif_fix_values 3143 2015-03-26 13:38:13Z robertas 
;
_cod_original_cell_volume 1384.0(5)
_cod_original_sg_symbol_H-M 'P 21/n'
_cod_database_code 2008268

loop_
_symmetry_equiv_pos_as_xyz
'x, y, z'
'-x+1/2, y+1/2, -z+1/2'
'-x, -y, -z'
'x-1/2, -y-1/2, z-1/2'

loop_
_atom_site_label
_atom_site_fract_x
_atom_site_fract_y
_atom_site_fract_z
_atom_site_U_iso_or_equiv
_atom_site_adp_type
_atom_site_type_symbol
Ni 0.24256(2) 0.02359(2) 0.458980(10) 0.01314(7) Uani Ni
S1 0.18969(5) -0.08813(5) 0.34308(2) 0.02256(11) Uani S
S2 0.24585(5) -0.21670(5) 0.50305(3) 0.02061(10) Uani S
N1 0.21284(14) 0.2371(2) 0.40597(8) 0.0169(3) Uani N
N2 0.30871(14) 0.0983(2) 0.57222(8) 0.0154(3) Uani N
C1 0.1402(2) 0.0840(2) 0.28021(10) 0.0267(4) Uani C
H1A 0.0398(2) 0.1048(2) 0.27172(10) 0.0326(13) Uiso H
H1B 0.1595(2) 0.0657(2) 0.22964(10) 0.0326(13) Uiso H
C2 0.2239(2) 0.2231(2) 0.32176(10) 0.0244(4) Uani C
H2A 0.3223(2) 0.2104(2) 0.32120(10) 0.0326(13) Uiso H
H2B 0.1887(2) 0.3178(2) 0.29331(10) 0.0326(13) Uiso H
C3 0.3198(2) 0.3581(2) 0.44472(11) 0.0219(4) Uani C
H3A 0.2937(2) 0.4566(2) 0.41778(11) 0.0326(13) Uiso H
H3B 0.4117(2) 0.3282(2) 0.43798(11) 0.0326(13) Uiso H
C4 0.3323(2) 0.3824(2) 0.53217(11) 0.0226(4) Uani C
H4A 0.3866(2) 0.4760(2) 0.55037(11) 0.0326(13) Uiso H
H4B 0.2382(2) 0.3970(2) 0.53956(11) 0.0326(13) Uiso H
C5 0.3998(2) 0.2433(2) 0.58285(10) 0.0202(4) Uani C
H5A 0.4872(2) 0.2187(2) 0.56899(10) 0.0326(13) Uiso H
H5B 0.4239(2) 0.2732(2) 0.63774(10) 0.0326(13) Uiso H
C6 0.4028(2) -0.0287(2) 0.61735(10) 0.0195(3) Uani C
H6A 0.4302(2) -0.0002(2) 0.67241(10) 0.0326(13) Uiso H
H6B 0.4882(2) -0.0376(2) 0.59923(10) 0.0326(13) Uiso H
C7 0.3252(2) -0.1851(2) 0.60835(10) 0.0209(4) Uani C
H7A 0.3921(2) -0.2681(2) 0.62849(10) 0.0326(13) Uiso H
H7B 0.2527(2) -0.1856(2) 0.63704(10) 0.0326(13) Uiso H
C8 0.0628(2) 0.2851(2) 0.40587(10) 0.0199(3) Uani C
H8A 0.0515(2) 0.2753(2) 0.45875(10) 0.0326(13) Uiso H
H8B -0.0014(2) 0.2116(2) 0.37301(10) 0.0326(13) Uiso H
C9 0.0153(2) 0.4507(2) 0.37587(12) 0.0275(4) Uani C
H9A -0.0818(2) 0.4703(2) 0.37720(12) 0.0326(13) Uiso H
H9B 0.0772(2) 0.5255(2) 0.40920(12) 0.0326(13) Uiso H
H9C 0.0236(2) 0.4610(2) 0.32244(12) 0.0326(13) Uiso H
C10 0.1800(2) 0.1222(2) 0.60437(10) 0.0188(3) Uani C
H10A 0.1217(2) 0.0292(2) 0.59295(10) 0.0326(13) Uiso H
H10B 0.1256(2) 0.2084(2) 0.57615(10) 0.0326(13) Uiso H
C11 0.2072(2) 0.1541(3) 0.69315(11) 0.0327(5) Uani C
H11A 0.1192(2) 0.1677(3) 0.70823(11) 0.0326(13) Uiso H
H11B 0.2594(2) 0.0672(3) 0.72202(11) 0.0326(13) Uiso H
H11C 0.2634(2) 0.2484(3) 0.70503(11) 0.0326(13) Uiso H

loop_
_atom_site_aniso_label
_atom_site_aniso_U_11
_atom_site_aniso_U_22
_atom_site_aniso_U_33
_atom_site_aniso_U_12
_atom_site_aniso_U_13
_atom_site_aniso_U_23
Ni 0.01469(11) 0.01134(11) 0.01424(11) 0.00018(8) 0.00527(8) -0.00008(8)
S1 0.0287(2) 0.0214(2) 0.0166(2) 0.0005(2) 0.0040(2) -0.0035(2)
S2 0.0281(2) 0.0121(2) 0.0223(2) -0.0011(2) 0.0078(2) 0.0007(2)
N1 0.0174(7) 0.0154(7) 0.0196(7) 0.0022(5) 0.0080(6) 0.0021(5)
N2 0.0156(7) 0.0148(7) 0.0168(7) -0.0004(5) 0.0059(5) -0.0008(5)
C1 0.0308(10) 0.0336(10) 0.0156(8) 0.0078(8) 0.0059(7) 0.0029(8)
C2 0.0301(10) 0.0255(9) 0.0213(9) 0.0069(8) 0.0135(8) 0.0075(7)
C3 0.0204(8) 0.0155(8) 0.0318(10) -0.0006(7) 0.0102(7) 0.0052(7)
C4 0.0212(9) 0.0141(8) 0.0334(10) -0.0038(7) 0.0088(7) -0.0043(7)
C5 0.0174(8) 0.0189(8) 0.0237(9) -0.0038(7) 0.0039(7) -0.0044(7)
C6 0.0173(8) 0.0218(9) 0.0189(8) 0.0027(7) 0.0038(7) 0.0009(7)
C7 0.0222(8) 0.0208(9) 0.0208(8) 0.0022(7) 0.0074(7) 0.0045(7)
C8 0.0172(8) 0.0201(9) 0.0230(9) 0.0025(7) 0.0062(7) 0.0012(7)
C9 0.0246(9) 0.0222(9) 0.0331(10) 0.0051(8) 0.0030(8) 0.0027(8)
C10 0.0175(8) 0.0227(9) 0.0180(8) 0.0015(7) 0.0080(6) -0.0009(7)
C11 0.0276(10) 0.0522(13) 0.0205(9) 0.0046(9) 0.0100(8) -0.0054(9)

loop_
_geom_angle_atom_site_label_1
_geom_angle_atom_site_label_2
_geom_angle_atom_site_label_3
_geom_angle
_geom_angle_publ_flag
N2 Ni N1 98.00(6) yes
N2 Ni S1 171.51(4) yes
N1 Ni S1 89.59(5) yes
N2 Ni S2 88.62(4) yes
N1 Ni S2 171.49(4) yes
S1 Ni S2 84.20(2) yes
C1 S1 Ni 100.06(6) no
C7 S2 Ni 100.53(6) no
C3 N1 C2 106.39(13) no
C3 N1 C8 111.77(13) no
C2 N1 C8 109.21(13) no
C3 N1 Ni 114.11(11) no
C2 N1 Ni 109.83(11) no
C8 N1 Ni 105.50(10) no
C5 N2 C6 105.48(13) no
C5 N2 C10 111.13(13) no
C6 N2 C10 110.51(13) no
C5 N2 Ni 114.14(10) no
C6 N2 Ni 106.66(10) no
C10 N2 Ni 108.78(10) no
C2 C1 S1 108.21(12) no
N1 C2 C1 111.54(14) no
N1 C3 C4 114.69(14) no
C3 C4 C5 113.15(15) no
N2 C5 C4 114.51(14) no
N2 C6 C7 110.97(14) no
C6 C7 S2 107.71(12) no
N1 C8 C9 117.02(14) no
N2 C10 C11 117.24(14) no

loop_
_geom_bond_atom_site_label_1
_geom_bond_atom_site_label_2
_geom_bond_site_symmetry_2
_geom_bond_distance
_geom_bond_publ_flag
Ni N2 . 2.0169(14) yes
Ni N1 . 2.0201(15) yes
Ni S1 . 2.1724(6) yes
Ni S2 . 2.1757(6) yes
S1 C1 . 1.815(2) no
S2 C7 . 1.821(2) no
N1 C3 . 1.492(2) no
N1 C2 . 1.505(2) no
N1 C8 . 1.507(2) no
N2 C5 . 1.496(2) no
N2 C6 . 1.498(2) no
N2 C10 . 1.504(2) no
C1 C2 . 1.508(3) no
C3 C4 . 1.513(3) no
C4 C5 . 1.518(2) no
C6 C7 . 1.512(2) no
C8 C9 . 1.528(2) no
C10 C11 . 1.527(2) no
